data_4330384
loop_
_publ_author_name
'Michael Knorr'
'Fabrice Guyon'
'Abderrahim Khatyr'
'Carsten Strohmann'
'Magali Allain'
'Shawkat M. Aly'
'Antony Lapprand'
'Daniel Fortin'
'Pierre D. Harvey'

_publ_section_title
;
 Construction of (CuX)2n Cluster-Containing (X = Br, I; n = 1, 2)
 Coordination Polymers Assembled by Dithioethers ArS(CH2)mSAr (Ar = Ph,
 p-Tol; m = 3, 5): Effect of the Spacer Length, Aryl Group, and
 Metal-to-Ligand Ratio on the Dimensionality, Cluster Nuclearity, and the
 Luminescence Properties of the Metal-Organic Frameworks
;
_journal_name_full 'Inorganic Chemistry'
_journal_page_first 9917
_journal_page_last 9934
_journal_paper_doi 10.1021/ic301385u
_journal_volume 51
_journal_year 2012
_chemical_formula_sum 'C17 H20 Br Cu S2'
_chemical_formula_weight 431.90
_space_group_crystal_system monoclinic
_space_group_IT_number 15
_space_group_name_Hall '-C 2yc'
_space_group_name_H-M_alt 'C 1 2/c 1'
_symmetry_space_group_name_Hall '-C 2yc'
_symmetry_space_group_name_H-M 'C 1 2/c 1'
_atom_sites_solution_hydrogens geom
_atom_sites_solution_primary direct
_atom_sites_solution_secondary difmap
_cell_angle_alpha 90
_cell_angle_beta 108.909(2)
_cell_angle_gamma 90
_cell_formula_units_Z 8
_cell_length_a 17.5702(13)
_cell_length_b 13.6802(10)
_cell_length_c 14.8649(11)
_cell_measurement_reflns_used 6562
_cell_measurement_temperature 100.(2)
_cell_measurement_theta_max 66.0066
_cell_measurement_theta_min 3.1443
_cell_volume 3380.2(4)
_computing_cell_refinement 'SAINT V7.68A (Bruker AXS, 2009)'
_computing_data_collection 'Bruker Instrument Service v2011.8.1.0'
_computing_data_reduction 'SAINT V7.68A (Bruker AXS, 2009)'
_computing_structure_refinement 'SHELXL-97 (Sheldrick, 2008)'
_computing_structure_solution 'SHELXS-97 (Sheldrick, 2008)'
_diffrn_ambient_temperature 100.(2)
_diffrn_detector_area_resol_mean 8.3333
_diffrn_measured_fraction_theta_full 1.000
_diffrn_measured_fraction_theta_max 1.000
_diffrn_measurement_device_type 'Bruker Kappa Apex 2 CCD'
_diffrn_measurement_method 'Omega and Phi scans'
_diffrn_radiation_monochromator 'TRIUMPH curved-crystal'
_diffrn_radiation_type MoK\a
_diffrn_radiation_wavelength 0.71073
_diffrn_reflns_av_R_equivalents 0.0590
_diffrn_reflns_av_sigmaI/netI 0.0249
_diffrn_reflns_limit_h_max 28
_diffrn_reflns_limit_h_min -28
_diffrn_reflns_limit_k_max 22
_diffrn_reflns_limit_k_min -22
_diffrn_reflns_limit_l_max 24
_diffrn_reflns_limit_l_min -24
_diffrn_reflns_number 52337
_diffrn_reflns_theta_full 35.63
_diffrn_reflns_theta_max 35.63
_diffrn_reflns_theta_min 1.93
_diffrn_source 'fine-focus tube'
_exptl_absorpt_coefficient_mu 3.894
_exptl_absorpt_correction_T_max 0.33
_exptl_absorpt_correction_T_min 0.26
_exptl_absorpt_correction_type multi-scan
_exptl_absorpt_process_details 'SADABS V2008/1 (Bruker AXS)'
_exptl_crystal_density_diffrn 1.697
_exptl_crystal_description Prism
_exptl_crystal_F_000 1744
_exptl_crystal_size_max 0.470
_exptl_crystal_size_mid 0.380
_exptl_crystal_size_min 0.360
_refine_diff_density_max 0.617
_refine_diff_density_min -0.849
_refine_ls_extinction_coef 0.00052(6)
_refine_ls_extinction_method SHELXL
_refine_ls_goodness_of_fit_ref 1.033
_refine_ls_hydrogen_treatment none
_refine_ls_matrix_type full
_refine_ls_number_parameters 192
_refine_ls_number_reflns 7811
_refine_ls_number_restraints 0
_refine_ls_restrained_S_all 1.033
_refine_ls_R_factor_all 0.0218
_refine_ls_R_factor_gt 0.0184
_refine_ls_shift/su_max 0.004
_refine_ls_shift/su_mean 0.000
_refine_ls_structure_factor_coef Fsqd
_refine_ls_weighting_details 'calc w=1/[\s^2^(Fo^2^)+(0.0265P)^2^+1.1721P] where P=(Fo^2^+2Fc^2^)/3'
_refine_ls_weighting_scheme calc
_refine_ls_wR_factor_gt 0.0514
_refine_ls_wR_factor_ref 0.0523
_reflns_number_gt 6926
_reflns_number_total 7811
_reflns_threshold_expression >2sigma(I)
_cod_data_source_file ic301385u_si_002_7.cif
_cod_data_source_block I
_cod_database_code 4330384

loop_
_publ_contact_author_name
_publ_contact_author_address
_publ_contact_author_email
_publ_contact_author_fax
_publ_contact_author_phone
'ALLAIN, Magali'
;
MOLTECH ANJOU UMR CNRS 6200
2, bd Lavoisier
49045 Angers cedex
France
;
magali.allain@univ-angers.fr 33(0)241735405 33(0)241735368
'Carsten Strohmann'
;
Anorganische Chemie, Technische Universit\"at Dortmund, Otto-Hahn-Strasse 6,
 44227 Dortmund, Germany
;
mail@carsten-strohmann.de '+49 231 755 3797' '+49 231 755 3807'

loop_
_space_group_symop_operation_xyz
'x, y, z'
'-x, y, -z+1/2'
'x+1/2, y+1/2, z'
'-x+1/2, y+1/2, -z+1/2'
'-x, -y, -z'
'x, -y, z-1/2'
'-x+1/2, -y+1/2, -z'
'x+1/2, -y+1/2, z-1/2'

loop_
_atom_site_type_symbol
_atom_site_label
_atom_site_fract_x
_atom_site_fract_y
_atom_site_fract_z
_atom_site_U_iso_or_equiv
_atom_site_adp_type
_atom_site_calc_flag
_atom_site_refinement_flags
_atom_site_occupancy
C C1 -0.02909(5) 0.44196(6) 0.87139(5) 0.01281(12) Uani d . 1
C C2 0.13514(5) 0.41762(6) 0.89371(6) 0.01427(13) Uani d . 1
H H1 0.1285 0.4514 0.8327 0.017 Uiso calc R 1
H H2 0.146 0.4673 0.9447 0.017 Uiso calc R 1
C C3 0.20447(5) 0.34506(6) 0.91511(7) 0.01814(15) Uani d . 1
H H3 0.1915 0.2947 0.8645 0.022 Uiso calc R 1
H H10 0.2097 0.3117 0.9759 0.022 Uiso calc R 1
C C4 0.28534(5) 0.39212(7) 0.92196(6) 0.01724(15) Uani d . 1
H H4 0.2777 0.4344 0.8656 0.021 Uiso calc R 1
H H9 0.3236 0.3398 0.9198 0.021 Uiso calc R 1
C C5 0.32279(5) 0.45344(6) 1.01180(6) 0.01359(13) Uani d . 1
H H7 0.287 0.509 1.0129 0.016 Uiso calc R 1
H H8 0.3292 0.4129 1.069 0.016 Uiso calc R 1
C C6 0.40439(5) 0.49166(6) 1.01289(5) 0.01373(13) Uani d . 1
H H5 0.396 0.535 0.9572 0.016 Uiso calc R 1
H H6 0.437 0.4354 1.0047 0.016 Uiso calc R 1
C C7 0.10473(5) -0.15315(5) 0.87490(6) 0.01171(12) Uani d . 1
C C8 0.14595(5) -0.14924(6) 0.80908(6) 0.01414(13) Uani d . 1
H H15 0.1383 -0.0955 0.7666 0.017 Uiso calc R 1
C C9 0.19837(5) -0.22455(6) 0.80591(6) 0.01704(14) Uani d . 1
H H11 0.2268 -0.2219 0.7614 0.02 Uiso calc R 1
C C10 0.20930(5) -0.30365(6) 0.86768(6) 0.01767(14) Uani d . 1
H H12 0.245 -0.3549 0.8653 0.021 Uiso calc R 1
C C11 0.16782(5) -0.30742(6) 0.93281(6) 0.01718(14) Uani d . 1
H H13 0.1755 -0.3613 0.9751 0.021 Uiso calc R 1
C C12 0.11515(5) -0.23278(6) 0.93655(6) 0.01531(13) Uani d . 1
H H14 0.0865 -0.2359 0.9808 0.018 Uiso calc R 1
C C13 -0.01343(5) 0.54105(6) 0.86444(6) 0.01754(15) Uani d . 1
H H20 0.0386 0.5619 0.8662 0.021 Uiso calc R 1
C C14 -0.07440(5) 0.60951(7) 0.85487(7) 0.02019(16) Uani d . 1
H H19 -0.0635 0.6771 0.8506 0.024 Uiso calc R 1
C C15 -0.15089(5) 0.57980(7) 0.85156(6) 0.01866(15) Uani d . 1
H H18 -0.1922 0.6267 0.8452 0.022 Uiso calc R 1
C C16 -0.16642(5) 0.48086(7) 0.85766(6) 0.01740(14) Uani d . 1
H H17 -0.2187 0.4602 0.855 0.021 Uiso calc R 1
C C17 -0.10602(5) 0.41178(6) 0.86768(6) 0.01544(13) Uani d . 1
H H16 -0.1171 0.3443 0.872 0.019 Uiso calc R 1
S S1 0.044777(12) 0.349444(14) 0.886582(14) 0.01291(4) Uani d . 1
S S2 0.037379(11) -0.058544(14) 0.881095(13) 0.01112(4) Uani d . 1
Cu Cu1 0 0.253569(10) 0.75 0.01343(3) Uani d S 1
Cu Cu2 0 0.040194(10) 0.75 0.01267(3) Uani d S 1
Br Br1 -0.103669(5) 0.14708(5) 0.780818(6) 0.01301(3) Uani d . 1

loop_
_atom_site_aniso_label
_atom_site_aniso_U_11
_atom_site_aniso_U_22
_atom_site_aniso_U_33
_atom_site_aniso_U_12
_atom_site_aniso_U_13
_atom_site_aniso_U_23
C1 0.0125(3) 0.0139(3) 0.0112(3) 0.0006(2) 0.0027(2) -0.0012(2)
C2 0.0112(3) 0.0139(3) 0.0157(3) -0.0002(2) 0.0015(2) -0.0014(2)
C3 0.0119(3) 0.0152(3) 0.0245(4) 0.0006(2) 0.0018(3) -0.0050(3)
C4 0.0125(3) 0.0206(4) 0.0176(3) 0.0001(3) 0.0035(3) -0.0069(3)
C5 0.0110(3) 0.0168(3) 0.0131(3) -0.0005(2) 0.0040(2) -0.0025(2)
C6 0.0116(3) 0.0179(3) 0.0122(3) -0.0009(2) 0.0046(2) -0.0023(2)
C7 0.0104(3) 0.0114(3) 0.0128(3) -0.0003(2) 0.0031(2) -0.0002(2)
C8 0.0144(3) 0.0142(3) 0.0149(3) 0.0011(2) 0.0061(3) 0.0009(2)
C9 0.0169(3) 0.0179(3) 0.0177(3) 0.0024(3) 0.0074(3) -0.0012(3)
C10 0.0172(3) 0.0145(3) 0.0195(3) 0.0028(3) 0.0034(3) -0.0026(3)
C11 0.0187(3) 0.0123(3) 0.0189(3) 0.0013(3) 0.0038(3) 0.0016(3)
C12 0.0155(3) 0.0141(3) 0.0166(3) 0.0003(3) 0.0055(3) 0.0026(3)
C13 0.0136(3) 0.0145(3) 0.0225(4) -0.0001(3) 0.0029(3) 0.0006(3)
C14 0.0173(3) 0.0146(3) 0.0269(4) 0.0019(3) 0.0048(3) 0.0015(3)
C15 0.0168(3) 0.0189(4) 0.0203(4) 0.0044(3) 0.0061(3) 0.0006(3)
C16 0.0150(3) 0.0208(4) 0.0180(3) 0.0016(3) 0.0075(3) 0.0004(3)
C17 0.0152(3) 0.0159(3) 0.0168(3) -0.0004(3) 0.0073(3) -0.0001(3)
S1 0.01171(7) 0.01240(8) 0.01346(8) 0.00022(6) 0.00248(6) -0.00094(6)
S2 0.00892(7) 0.01252(7) 0.01185(7) 0.00035(6) 0.00326(5) 0.00035(6)
Cu1 0.01288(6) 0.01163(6) 0.01585(6) 0 0.00476(5) 0
Cu2 0.01200(6) 0.01216(6) 0.01304(6) 0 0.00295(4) 0
Br1 0.01228(4) 0.01117(4) 0.01733(4) 0.00093(2) 0.00722(3) 0.00103(2)

loop_
_atom_type_symbol
_atom_type_description
_atom_type_scat_dispersion_real
_atom_type_scat_dispersion_imag
_atom_type_scat_source
C C 0.0033 0.0016 'International Tables Vol C Tables 4.2.6.8 and 6.1.1.4'
H H 0.0000 0.0000 'International Tables Vol C Tables 4.2.6.8 and 6.1.1.4'
S S 0.1246 0.1234 'International Tables Vol C Tables 4.2.6.8 and 6.1.1.4'
Cu Cu 0.3201 1.2651 'International Tables Vol C Tables 4.2.6.8 and 6.1.1.4'
Br Br -0.2901 2.4595 'International Tables Vol C Tables 4.2.6.8 and 6.1.1.4'

loop_
_geom_angle_atom_site_label_1
_geom_angle_atom_site_label_2
_geom_angle_atom_site_label_3
_geom_angle_site_symmetry_1
_geom_angle_site_symmetry_3
_geom_angle
C13 C1 C17 . . 119.74(7)
C13 C1 S1 . . 123.33(6)
C17 C1 S1 . . 116.92(6)
C3 C2 S1 . . 107.61(6)
C3 C2 H1 . . 110.2
S1 C2 H1 . . 110.2
C3 C2 H2 . . 110.2
S1 C2 H2 . . 110.2
H1 C2 H2 . . 108.5
C2 C3 C4 . . 113.68(7)
C2 C3 H3 . . 108.8
C4 C3 H3 . . 108.8
C2 C3 H10 . . 108.8
C4 C3 H10 . . 108.8
H3 C3 H10 . . 107.7
C3 C4 C5 . . 114.48(7)
C3 C4 H4 . . 108.6
C5 C4 H4 . . 108.6
C3 C4 H9 . . 108.6
C5 C4 H9 . . 108.6
H4 C4 H9 . . 107.6
C6 C5 C4 . . 109.53(7)
C6 C5 H7 . . 109.8
C4 C5 H7 . . 109.8
C6 C5 H8 . . 109.8
C4 C5 H8 . . 109.8
H7 C5 H8 . . 108.2
C5 C6 S2 . 7_557 116.41(6)
C5 C6 H5 . . 108.2
S2 C6 H5 7_557 . 108.2
C5 C6 H6 . . 108.2
S2 C6 H6 7_557 . 108.2
H5 C6 H6 . . 107.3
C8 C7 C12 . . 120.19(7)
C8 C7 S2 . . 120.99(6)
C12 C7 S2 . . 118.82(6)
C9 C8 C7 . . 119.66(7)
C9 C8 H15 . . 120.2
C7 C8 H15 . . 120.2
C10 C9 C8 . . 120.28(8)
C10 C9 H11 . . 119.9
C8 C9 H11 . . 119.9
C11 C10 C9 . . 119.83(8)
C11 C10 H12 . . 120.1
C9 C10 H12 . . 120.1
C10 C11 C12 . . 120.45(8)
C10 C11 H13 . . 119.8
C12 C11 H13 . . 119.8
C11 C12 C7 . . 119.58(8)
C11 C12 H14 . . 120.2
C7 C12 H14 . . 120.2
C1 C13 C14 . . 119.81(8)
C1 C13 H20 . . 120.1
C14 C13 H20 . . 120.1
C15 C14 C13 . . 120.60(8)
C15 C14 H19 . . 119.7
C13 C14 H19 . . 119.7
C14 C15 C16 . . 119.39(8)
C14 C15 H18 . . 120.3
C16 C15 H18 . . 120.3
C15 C16 C17 . . 120.60(8)
C15 C16 H17 . . 119.7
C17 C16 H17 . . 119.7
C16 C17 C1 . . 119.85(8)
C16 C17 H16 . . 120.1
C1 C17 H16 . . 120.1
C1 S1 C2 . . 103.35(4)
C1 S1 Cu1 . . 105.32(3)
C2 S1 Cu1 . . 112.47(3)
C7 S2 C6 . 7_557 102.35(4)
C7 S2 Cu2 . . 113.49(3)
C6 S2 Cu2 7_557 . 111.48(3)
S1 Cu1 S1 2_556 . 111.464(12)
S1 Cu1 Br1 2_556 2_556 103.288(7)
S1 Cu1 Br1 . 2_556 115.437(6)
S1 Cu1 Br1 2_556 . 115.437(6)
S1 Cu1 Br1 . . 103.287(7)
Br1 Cu1 Br1 2_556 . 108.323(8)
S1 Cu1 Cu2 2_556 . 124.268(6)
S1 Cu1 Cu2 . . 124.268(6)
Br1 Cu1 Cu2 2_556 . 54.161(4)
Br1 Cu1 Cu2 . . 54.162(4)
S2 Cu2 S2 . 2_556 107.544(12)
S2 Cu2 Br1 . 2_556 118.584(6)
S2 Cu2 Br1 2_556 2_556 102.433(6)
S2 Cu2 Br1 . . 102.432(6)
S2 Cu2 Br1 2_556 . 118.586(6)
Br1 Cu2 Br1 2_556 . 108.121(8)
S2 Cu2 Cu1 . . 126.228(6)
S2 Cu2 Cu1 2_556 . 126.228(6)
Br1 Cu2 Cu1 2_556 . 54.060(4)
Br1 Cu2 Cu1 . . 54.061(4)
Cu1 Br1 Cu2 . . 71.778(7)

loop_
_geom_bond_atom_site_label_1
_geom_bond_atom_site_label_2
_geom_bond_site_symmetry_2
_geom_bond_distance
C1 C13 . 1.3936(12)
C1 C17 . 1.3972(11)
C1 S1 . 1.7740(8)
C2 C3 . 1.5228(12)
C2 S1 . 1.8147(8)
C2 H1 . 0.99
C2 H2 . 0.99
C3 C4 . 1.5331(13)
C3 H3 . 0.99
C3 H10 . 0.99
C4 C5 . 1.5333(11)
C4 H4 . 0.99
C4 H9 . 0.99
C5 C6 . 1.5214(11)
C5 H7 . 0.99
C5 H8 . 0.99
C6 S2 7_557 1.8227(8)
C6 H5 . 0.99
C6 H6 . 0.99
C7 C8 . 1.3943(12)
C7 C12 . 1.3969(11)
C7 S2 . 1.7761(8)
C8 C9 . 1.3928(12)
C8 H15 . 0.95
C9 C10 . 1.3916(13)
C9 H11 . 0.95
C10 C11 . 1.3886(13)
C10 H12 . 0.95
C11 C12 . 1.3912(12)
C11 H13 . 0.95
C12 H14 . 0.95
C13 C14 . 1.3952(12)
C13 H20 . 0.95
C14 C15 . 1.3895(13)
C14 H19 . 0.95
C15 C16 . 1.3895(13)
C15 H18 . 0.95
C16 C17 . 1.3925(12)
C16 H17 . 0.95
C17 H16 . 0.95
S1 Cu1 . 2.3294(2)
S2 C6 7_557 1.8227(8)
S2 Cu2 . 2.2856(2)
Cu1 S1 2_556 2.3293(2)
Cu1 Br1 2_556 2.48809(17)
Cu1 Br1 . 2.48812(17)
Cu1 Cu2 . 2.9190(3)
Cu2 S2 2_556 2.2856(2)
Cu2 Br1 2_556 2.49126(17)
Cu2 Br1 . 2.49130(17)

loop_
_geom_torsion_atom_site_label_1
_geom_torsion_atom_site_label_2
_geom_torsion_atom_site_label_3
_geom_torsion_atom_site_label_4
_geom_torsion_site_symmetry_1
_geom_torsion_site_symmetry_4
_geom_torsion
S1 C2 C3 C4 . . 179.22(6)
C2 C3 C4 C5 . . 72.35(10)
C3 C4 C5 C6 . . 177.08(7)
C4 C5 C6 S2 . 7_557 -175.29(6)
C12 C7 C8 C9 . . -0.82(12)
S2 C7 C8 C9 . . -179.99(6)
C7 C8 C9 C10 . . 0.38(13)
C8 C9 C10 C11 . . -0.08(13)
C9 C10 C11 C12 . . 0.22(13)
C10 C11 C12 C7 . . -0.66(13)
C8 C7 C12 C11 . . 0.96(12)
S2 C7 C12 C11 . . -179.85(6)
C17 C1 C13 C14 . . 0.70(13)
S1 C1 C13 C14 . . -178.44(7)
C1 C13 C14 C15 . . -0.44(14)
C13 C14 C15 C16 . . -0.14(14)
C14 C15 C16 C17 . . 0.45(14)
C15 C16 C17 C1 . . -0.19(13)
C13 C1 C17 C16 . . -0.39(12)
S1 C1 C17 C16 . . 178.81(6)
C13 C1 S1 C2 . . 1.90(8)
C17 C1 S1 C2 . . -177.26(6)
C13 C1 S1 Cu1 . . -116.29(7)
C17 C1 S1 Cu1 . . 64.55(6)
C3 C2 S1 C1 . . 175.40(6)
C3 C2 S1 Cu1 . . -71.52(6)
C8 C7 S2 C6 . 7_557 -104.08(7)
C12 C7 S2 C6 . 7_557 76.74(7)
C8 C7 S2 Cu2 . . 16.17(7)
C12 C7 S2 Cu2 . . -163.00(5)
C1 S1 Cu1 S1 . 2_556 44.89(3)
C2 S1 Cu1 S1 . 2_556 -66.97(3)
C1 S1 Cu1 Br1 . 2_556 162.31(3)
C2 S1 Cu1 Br1 . 2_556 50.45(3)
C1 S1 Cu1 Br1 . . -79.65(3)
C2 S1 Cu1 Br1 . . 168.48(3)
C1 S1 Cu1 Cu2 . . -135.10(3)
C2 S1 Cu1 Cu2 . . 113.03(3)
C7 S2 Cu2 S2 . 2_556 48.20(3)
C6 S2 Cu2 S2 7_557 2_556 163.14(3)
C7 S2 Cu2 Br1 . 2_556 -67.23(3)
C6 S2 Cu2 Br1 7_557 2_556 47.71(3)
C7 S2 Cu2 Br1 . . 173.90(3)
C6 S2 Cu2 Br1 7_557 . -71.16(3)
C7 S2 Cu2 Cu1 . . -131.80(3)
C6 S2 Cu2 Cu1 7_557 . -16.86(3)
S1 Cu1 Cu2 S2 2_556 . -176.948(8)
S1 Cu1 Cu2 S2 . . 3.052(8)
Br1 Cu1 Cu2 S2 2_556 . 101.622(7)
Br1 Cu1 Cu2 S2 . . -78.377(7)
S1 Cu1 Cu2 S2 2_556 2_556 3.053(8)
S1 Cu1 Cu2 S2 . 2_556 -176.947(8)
Br1 Cu1 Cu2 S2 2_556 2_556 -78.377(7)
Br1 Cu1 Cu2 S2 . 2_556 101.624(7)
S1 Cu1 Cu2 Br1 2_556 2_556 81.430(8)
S1 Cu1 Cu2 Br1 . 2_556 -98.570(8)
Br1 Cu1 Cu2 Br1 . 2_556 180.0
S1 Cu1 Cu2 Br1 2_556 . -98.571(8)
S1 Cu1 Cu2 Br1 . . 81.429(8)
Br1 Cu1 Cu2 Br1 2_556 . 180.0
S1 Cu1 Br1 Cu2 2_556 . 115.189(8)
S1 Cu1 Br1 Cu2 . . -122.896(6)
Br1 Cu1 Br1 Cu2 2_556 . 0
S2 Cu2 Br1 Cu1 . . 125.991(6)
S2 Cu2 Br1 Cu1 2_556 . -115.867(8)
Br1 Cu2 Br1 Cu1 2_556 . 0
